data_2100245
loop_
_publ_author_name
'Redhammer, G. J.'
'Tippelt, G.'
'Merz, M.'
'Roth, G.'
'Treutmann, W.'
'Amthauer, G.'

_publ_section_title
;
 Structure of the clinopyroxene-type compound CaCuGe~2~O~6~ between 15
 and 800K
;
_journal_coeditor_code WS5021
_journal_issue 4
_journal_name_full 'Acta Crystallographica Section B'
_journal_page_first 367
_journal_page_last 380
_journal_paper_doi 10.1107/S0108768105013455
_journal_volume 61
_journal_year 2005
_chemical_formula_moiety 'Ca Cu Ge2 O6'
_chemical_formula_sum 'Ca Cu Ge2 O6'
_chemical_formula_weight 344.8
_space_group_IT_number 14
_symmetry_cell_setting monoclinic
_symmetry_space_group_name_Hall '-P 2ybc'
_symmetry_space_group_name_H-M 'P 1 21/c 1'
_audit_creation_method 'WinGX routine CIF_UPDATE'
_cell_angle_alpha 90
_cell_angle_beta 105.636(12)
_cell_angle_gamma 90
_cell_formula_units_Z 4
_cell_length_a 10.1822(12)
_cell_length_b 9.1912(7)
_cell_length_c 5.1995(6)
_cell_measurement_reflns_used 6671
_cell_measurement_temperature 150.0(10)
_cell_measurement_theta_max 32.13
_cell_measurement_theta_min 2.22
_cell_volume 468.60(9)
_computing_cell_refinement 'Stoe X-Area (Stoe & Cie, 1998)'
_computing_data_collection 'Stoe X-Area (Stoe & Cie, 1998)'
_computing_data_reduction 'Stoe X-Area (Stoe & Cie, 1998)'
_computing_molecular_graphics 'Diamond 2.0e (Berndt & Brandenburg, 1996)'
_computing_publication_material 'WinGX 1.64.05 (Farrugia, 1999)'
_computing_structure_refinement 'SHELXL-97 (Sheldrick, 1997)'
_computing_structure_solution 'SHELXS-97 (Sheldrick, 1997)'
_diffrn_ambient_temperature 100
_diffrn_detector_area_resol_mean 6.67
_diffrn_measured_fraction_theta_full 0.984
_diffrn_measured_fraction_theta_max 0.984
_diffrn_measurement_device '2-circle goniometer'
_diffrn_measurement_device_type 'STOE IPDS 2'
_diffrn_measurement_method 'rotation method'
_diffrn_radiation_monochromator 'plane graphite'
_diffrn_radiation_type 'Mo K\a'
_diffrn_radiation_wavelength 0.71073
_diffrn_reflns_av_R_equivalents 0.0397
_diffrn_reflns_limit_h_max 15
_diffrn_reflns_limit_h_min -15
_diffrn_reflns_limit_k_max 13
_diffrn_reflns_limit_k_min -13
_diffrn_reflns_limit_l_max 7
_diffrn_reflns_limit_l_min -7
_diffrn_reflns_number 5820
_diffrn_reflns_theta_full 32.19
_diffrn_reflns_theta_max 32.19
_diffrn_reflns_theta_min 3.04
_diffrn_standards_decay_% 0
_diffrn_standards_interval_count 0
_diffrn_standards_interval_time 0
_diffrn_standards_number 0
_exptl_absorpt_coefficient_mu 18.289
_exptl_absorpt_correction_T_max 0.150
_exptl_absorpt_correction_T_min 0.097
_exptl_absorpt_correction_type empirical
_exptl_absorpt_process_details 'X-SHAPE (Stoe & Cie, 1996)'
_exptl_crystal_colour 'pale green'
_exptl_crystal_density_diffrn 4.887
_exptl_crystal_density_method 'not measured'
_exptl_crystal_description cuboid
_exptl_crystal_F_000 644
_exptl_crystal_size_max 0.14
_exptl_crystal_size_mid 0.13
_exptl_crystal_size_min 0.10
_refine_diff_density_max 0.877
_refine_diff_density_min -0.896
_refine_ls_extinction_coef 0.0094(6)
_refine_ls_extinction_expression Fc^*^=kFc[1+0.001xFc^2^\l^3^/sin(2\q)]^-1/4^
_refine_ls_extinction_method SHELXL
_refine_ls_goodness_of_fit_ref 1.083
_refine_ls_hydrogen_treatment mixed
_refine_ls_matrix_type full
_refine_ls_number_parameters 92
_refine_ls_number_reflns 1626
_refine_ls_number_restraints 0
_refine_ls_restrained_S_all 1.083
_refine_ls_R_factor_gt 0.0267
_refine_ls_shift/su_max 0.001
_refine_ls_structure_factor_coef Fsqd
_refine_ls_weighting_details 'calc w=1/[\s^2^(Fo^2^)+(0.0237P)^2^+1.8196P] where P=(Fo^2^+2Fc^2^)/3'
_refine_ls_weighting_scheme calc
_refine_ls_wR_factor_ref 0.0605
_reflns_number_gt 1416
_reflns_number_total 1626
_reflns_threshold_expression >2sigma(I)
_cod_data_source_file ws5021.cif
_cod_data_source_block cacu_150K
_cod_original_sg_symbol_H-M 'P 21/c'
_cod_database_code 2100245

loop_
_symmetry_equiv_pos_as_xyz
'x, y, z'
'-x, y+1/2, -z+1/2'
'-x, -y, -z'
'x, -y-1/2, z-1/2'

loop_
_atom_site_label
_atom_site_fract_x
_atom_site_fract_y
_atom_site_fract_z
_atom_site_U_iso_or_equiv
_atom_site_adp_type
_atom_site_calc_flag
_atom_site_refinement_flags
_atom_site_occupancy
_atom_site_disorder_assembly
_atom_site_disorder_group
_atom_site_type_symbol
Ca 0.28369(6) 0.45272(7) 0.81034(14) 0.00973(13) Uani d . 1 . . Ca
Cu 0.22723(4) 0.66177(4) 0.25661(8) 0.00880(10) Uani d . 1 . . Cu
GeA 0.04923(3) 0.34921(4) 0.20908(7) 0.00786(9) Uani d . 1 . . Ge
GeB 0.49129(3) 0.35094(4) 0.40383(7) 0.00822(9) Uani d . 1 . . Ge
O1A -0.1271(2) 0.3617(3) 0.1151(5) 0.0099(4) Uani d . 1 . . O
O1B 0.6586(2) 0.3198(3) 0.3780(5) 0.0089(4) Uani d . 1 . . O
O2A 0.1462(3) 0.4887(3) 0.3772(5) 0.0121(4) Uani d . 1 . . O
O2B 0.4325(3) 0.5225(3) 0.2624(5) 0.0112(4) Uani d . 1 . . O
O3A 0.1030(2) 0.1940(3) 0.4185(5) 0.0102(4) Uani d . 1 . . O
O3B 0.3992(2) 0.2511(3) 0.5906(5) 0.0101(4) Uani d . 1 . . O

loop_
_atom_site_aniso_label
_atom_site_aniso_U_11
_atom_site_aniso_U_22
_atom_site_aniso_U_33
_atom_site_aniso_U_12
_atom_site_aniso_U_13
_atom_site_aniso_U_23
Ca 0.0090(3) 0.0100(3) 0.0095(3) -0.0001(2) 0.0013(2) 0.0005(2)
Cu 0.00836(17) 0.00903(17) 0.00795(18) -0.00077(13) 0.00040(13) -0.00003(14)
GeA 0.00674(15) 0.00861(15) 0.00763(16) -0.00042(10) 0.00091(11) -0.00036(11)
GeB 0.00737(15) 0.00818(15) 0.00895(16) 0.00010(10) 0.00192(11) 0.00042(11)
O1A 0.0074(9) 0.0117(10) 0.0098(11) 0.0000(8) 0.0010(8) -0.0006(8)
O1B 0.0062(9) 0.0107(10) 0.0095(10) 0.0011(7) 0.0017(7) 0.0002(8)
O2A 0.0122(10) 0.0102(10) 0.0119(11) -0.0024(8) -0.0001(8) -0.0010(9)
O2B 0.0139(10) 0.0089(10) 0.0100(11) 0.0006(8) 0.0017(8) 0.0000(8)
O3A 0.0108(10) 0.0106(10) 0.0100(11) 0.0024(8) 0.0042(8) 0.0020(8)
O3B 0.0094(10) 0.0112(10) 0.0096(11) -0.0018(8) 0.0026(8) 0.0017(8)

loop_
_atom_type_symbol
_atom_type_description
_atom_type_scat_dispersion_real
_atom_type_scat_dispersion_imag
_atom_type_scat_source
Ca Ca 0.2262 0.3064 'International Tables Vol C Tables 4.2.6.8 and 6.1.1.4'
Cu Cu 0.3201 1.2651 'International Tables Vol C Tables 4.2.6.8 and 6.1.1.4'
Ge Ge 0.1547 1.8001 'International Tables Vol C Tables 4.2.6.8 and 6.1.1.4'
O O 0.0106 0.006 'International Tables Vol C Tables 4.2.6.8 and 6.1.1.4'

loop_
_geom_angle_atom_site_label_1
_geom_angle_atom_site_label_2
_geom_angle_atom_site_label_3
_geom_angle_site_symmetry_1
_geom_angle_site_symmetry_3
_geom_angle
O2A Ca O1A . 3_566 78.83(9)
O2A Ca O1B . 3_666 68.84(8)
O1A Ca O1B 3_566 3_666 72.75(8)
O2A Ca O3A . 4_566 90.41(9)
O1A Ca O3A 3_566 4_566 77.64(8)
O1B Ca O3A 3_666 4_566 146.43(8)
O2A Ca O3B . 4_566 138.08(9)
O1A Ca O3B 3_566 4_566 131.73(9)
O1B Ca O3B 3_666 4_566 139.22(8)
O3A Ca O3B 4_566 4_566 73.53(8)
O2A Ca O2B . 1_556 157.04(9)
O1A Ca O2B 3_566 1_556 85.88(8)
O1B Ca O2B 3_666 1_556 90.40(8)
O3A Ca O2B 4_566 1_556 103.02(9)
O3B Ca O2B 4_566 1_556 64.53(8)
O2A Ca O3B . . 84.39(9)
O1A Ca O3B 3_566 . 162.90(9)
O1B Ca O3B 3_666 . 104.23(8)
O3A Ca O3B 4_566 . 99.39(8)
O3B Ca O3B 4_566 . 61.42(3)
O2B Ca O3B 1_556 . 111.12(8)
O2A Ca O2B . 3_666 102.33(8)
O1A Ca O2B 3_566 3_666 130.98(8)
O1B Ca O2B 3_666 3_666 62.90(7)
O3A Ca O2B 4_566 3_666 150.16(8)
O3B Ca O2B 4_566 3_666 79.15(8)
O2B Ca O2B 1_556 3_666 75.04(9)
O3B Ca O2B . 3_666 56.04(7)
O2A Ca Cu . 1_556 116.05(7)
O1A Ca Cu 3_566 1_556 37.49(6)
O1B Ca Cu 3_666 1_556 83.45(6)
O3A Ca Cu 4_566 1_556 82.60(6)
O3B Ca Cu 4_566 1_556 100.29(6)
O2B Ca Cu 1_556 1_556 49.13(6)
O3B Ca Cu . 1_556 159.52(6)
O2B Ca Cu 3_666 1_556 114.36(5)
O2A Ca GeB . 3_666 83.59(7)
O1A Ca GeB 3_566 3_666 102.25(6)
O1B Ca GeB 3_666 3_666 31.03(5)
O3A Ca GeB 4_566 3_666 173.88(6)
O3B Ca GeB 4_566 3_666 110.30(6)
O2B Ca GeB 1_556 3_666 83.05(6)
O3B Ca GeB . 3_666 78.89(6)
O2B Ca GeB 3_666 3_666 31.92(5)
Cu Ca GeB 1_556 3_666 101.08(2)
O2A Ca GeB . 1_556 171.41(7)
O1A Ca GeB 3_566 1_556 108.95(6)
O1B Ca GeB 3_666 1_556 116.40(6)
O3A Ca GeB 4_566 1_556 87.82(6)
O3B Ca GeB 4_566 1_556 33.58(6)
O2B Ca GeB 1_556 1_556 30.97(6)
O3B Ca GeB . 1_556 87.61(6)
O2B Ca GeB 3_666 1_556 75.56(5)
Cu Ca GeB 1_556 1_556 72.049(18)
GeB Ca GeB 3_666 1_556 97.94(2)
O2A Ca Cu . . 34.60(6)
O1A Ca Cu 3_566 . 76.65(6)
O1B Ca Cu 3_666 . 34.64(6)
O3A Ca Cu 4_566 . 122.63(6)
O3B Ca Cu 4_566 . 151.54(6)
O2B Ca Cu 1_556 . 124.98(6)
O3B Ca Cu . . 91.38(6)
O2B Ca Cu 3_666 . 78.42(5)
Cu Ca Cu 1_556 . 104.79(2)
GeB Ca Cu 3_666 . 51.848(15)
GeB Ca Cu 1_556 . 149.20(2)
O1A Cu O1B 3_565 3_666 175.22(10)
O1A Cu O2A 3_565 . 94.28(10)
O1B Cu O2A 3_666 . 87.20(10)
O1A Cu O1B 3_565 2_655 86.23(10)
O1B Cu O1B 3_666 2_655 91.50(9)
O2A Cu O1B . 2_655 169.57(10)
O1A Cu O1A 3_565 2 102.96(10)
O1B Cu O1A 3_666 2 80.88(9)
O2A Cu O1A . 2 107.36(10)
O1B Cu O1A 2_655 2 82.62(9)
O1A Cu GeB 3_565 3_666 139.54(7)
O1B Cu GeB 3_666 3_666 35.71(7)
O2A Cu GeB . 3_666 101.61(8)
O1B Cu GeB 2_655 3_666 71.86(7)
O1A Cu GeB 2 3_666 107.24(6)
O1A Cu Ca 3_565 1_554 49.88(7)
O1B Cu Ca 3_666 1_554 125.86(7)
O2A Cu Ca . 1_554 85.29(8)
O1B Cu Ca 2_655 1_554 87.10(7)
O1A Cu Ca 2 1_554 151.69(7)
GeB Cu Ca 3_666 1_554 94.33(2)
O1A Cu Ca 3_565 . 135.16(7)
O1B Cu Ca 3_666 . 45.52(7)
O2A Cu Ca . . 42.24(8)
O1B Cu Ca 2_655 . 134.14(7)
O1A Cu Ca 2 . 101.27(7)
GeB Cu Ca 3_666 . 63.299(17)
Ca Cu Ca 1_554 . 104.79(2)
O1A Cu Ca 3_565 4_575 102.57(7)
O1B Cu Ca 3_666 4_575 78.30(7)
O2A Cu Ca . 4_575 147.61(8)
O1B Cu Ca 2_655 4_575 41.40(7)
O1A Cu Ca 2 4_575 42.12(6)
GeB Cu Ca 3_666 4_575 83.252(16)
Ca Cu Ca 1_554 4_575 126.61(2)
Ca Cu Ca . 4_575 120.54(2)
O2A GeA O1A . . 120.44(12)
O2A GeA O3A . 4_565 109.47(12)
O1A GeA O3A . 4_565 107.87(12)
O2A GeA O3A . . 104.33(12)
O1A GeA O3A . . 110.37(11)
O3A GeA O3A 4_565 . 102.98(8)
O2A GeA Ca . . 35.05(9)
O1A GeA Ca . . 129.53(9)
O3A GeA Ca 4_565 . 121.57(8)
O3A GeA Ca . . 69.61(8)
O2A GeA Ca . 4_565 103.55(9)
O1A GeA Ca . 4_565 133.41(8)
O3A GeA Ca 4_565 4_565 67.08(8)
O3A GeA Ca . 4_565 38.31(8)
Ca GeA Ca . 4_565 79.29(2)
O2A GeA Ca . 1_554 73.81(9)
O1A GeA Ca . 1_554 127.13(9)
O3A GeA Ca 4_565 1_554 35.71(8)
O3A GeA Ca . 1_554 114.22(8)
Ca GeA Ca . 1_554 92.455(19)
Ca GeA Ca 4_565 1_554 77.11(2)
O1B GeB O2B . . 109.68(12)
O1B GeB O3B . . 128.26(11)
O2B GeB O3B . . 121.13(12)
O1B GeB O3B . 4_565 96.79(11)
O2B GeB O3B . 4_565 92.87(11)
O3B GeB O3B . 4_565 90.14(7)
O1B GeB O2B . 3_666 90.22(11)
O2B GeB O2B . 3_666 81.69(12)
O3B GeB O2B . 3_666 88.04(11)
O3B GeB O2B 4_565 3_666 172.29(10)
O1B GeB GeB . 3_666 102.02(8)
O2B GeB GeB . 3_666 44.53(8)
O3B GeB GeB . 3_666 106.94(8)
O3B GeB GeB 4_565 3_666 137.13(8)
O2B GeB GeB 3_666 3_666 37.16(7)
O1B GeB Cu . 3_666 40.07(8)
O2B GeB Cu . 3_666 116.76(8)
O3B GeB Cu . 3_666 102.96(8)
O3B GeB Cu 4_565 3_666 132.40(7)
O2B GeB Cu 3_666 3_666 55.30(7)
GeB GeB Cu 3_666 3_666 82.609(17)
O1B GeB Ca . 3_666 45.53(8)
O2B GeB Ca . 3_666 64.28(8)
O3B GeB Ca . 3_666 166.78(8)
O3B GeB Ca 4_565 3_666 101.90(8)
O2B GeB Ca 3_666 3_666 80.73(7)
GeB GeB Ca 3_666 3_666 67.724(18)
Cu GeB Ca 3_666 3_666 64.853(17)
O1B GeB Ca . 1_554 110.79(8)
O2B GeB Ca . 1_554 46.79(8)
O3B GeB Ca . 1_554 110.54(8)
O3B GeB Ca 4_565 1_554 46.12(7)
O2B GeB Ca 3_666 1_554 128.01(7)
GeB GeB Ca 3_666 1_554 91.055(19)
Cu GeB Ca 3_666 1_554 146.282(19)
Ca GeB Ca 3_666 1_554 82.06(2)
O1B GeB Ca . 4_565 115.08(8)
O2B GeB Ca . 4_565 122.29(8)
O3B GeB Ca . 4_565 42.83(8)
O3B GeB Ca 4_565 4_565 48.46(8)
O2B GeB Ca 3_666 4_565 130.70(7)
GeB GeB Ca 3_666 4_565 142.03(2)
Cu GeB Ca 3_666 4_565 120.902(18)
Ca GeB Ca 3_666 4_565 147.074(16)
Ca GeB Ca 1_554 4_565 83.48(2)
O1B GeB Ca . . 147.30(8)
O2B GeB Ca . . 79.71(8)
O3B GeB Ca . . 46.64(8)
O3B GeB Ca 4_565 . 114.36(7)
O2B GeB Ca 3_666 . 59.42(7)
GeB GeB Ca 3_666 . 61.988(16)
Cu GeB Ca 3_666 . 107.37(2)
Ca GeB Ca 3_666 . 129.712(15)
Ca GeB Ca 1_554 . 98.46(2)
Ca GeB Ca 4_565 . 81.64(2)
GeA O1A Cu . 3_565 120.00(13)
GeA O1A Cu . 2_545 111.96(12)
Cu O1A Cu 3_565 2_545 92.60(9)
GeA O1A Ca . 3_566 132.41(13)
Cu O1A Ca 3_565 3_566 92.63(9)
Cu O1A Ca 2_545 3_566 98.86(9)
GeB O1B Cu . 3_666 104.22(12)
GeB O1B Cu . 2_645 140.42(14)
Cu O1B Cu 3_666 2_645 98.45(10)
GeB O1B Ca . 3_666 103.43(11)
Cu O1B Ca 3_666 3_666 99.85(10)
Cu O1B Ca 2_645 3_666 104.11(10)
GeA O2A Cu . . 132.62(16)
GeA O2A Ca . . 120.09(13)
Cu O2A Ca . . 103.17(10)
GeB O2B GeB . 3_666 98.31(12)
GeB O2B Ca . 1_554 102.25(11)
GeB O2B Ca 3_666 1_554 158.08(12)
GeB O2B Ca . 3_666 83.79(9)
GeB O2B Ca 3_666 3_666 84.67(8)
Ca O2B Ca 1_554 3_666 104.96(9)
GeA O3A GeA 4_566 . 125.41(14)
GeA O3A Ca 4_566 4_565 119.30(12)
GeA O3A Ca . 4_565 114.97(12)
GeB O3B GeB . 4_566 120.92(13)
GeB O3B Ca . 4_565 107.88(12)
GeB O3B Ca 4_566 4_565 100.29(10)
GeB O3B Ca . . 103.79(10)
GeB O3B Ca 4_566 . 98.74(11)
Ca O3B Ca 4_565 . 126.63(10)

loop_
_geom_bond_atom_site_label_1
_geom_bond_atom_site_label_2
_geom_bond_site_symmetry_2
_geom_bond_distance
_geom_bond_publ_flag
Ca O2A . 2.333(3) ?
Ca O1A 3_566 2.436(2) ?
Ca O1B 3_666 2.447(3) ?
Ca O3A 4_566 2.465(2) ?
Ca O3B 4_566 2.468(3) ?
Ca O2B 1_556 2.512(3) ?
Ca O3B . 2.617(3) ?
Ca O2B 3_666 3.022(3) ?
Ca Cu 1_556 3.1820(8) ?
Ca GeB 3_666 3.3350(8) ?
Ca GeB 1_556 3.3690(9) ?
Ca Cu . 3.3792(8) ?
Cu O1A 3_565 1.939(3) ?
Cu O1B 3_666 1.949(2) ?
Cu O2A . 1.970(3) ?
Cu O1B 2_655 2.095(2) ?
Cu O1A 2 2.286(2) ?
Cu GeB 3_666 2.9356(7) ?
Cu Ca 1_554 3.1820(8) ?
Cu Ca 4_575 3.5885(8) ?
GeA O2A . 1.708(2) ?
GeA O1A . 1.733(2) ?
GeA O3A 4_565 1.785(3) ?
GeA O3A . 1.789(2) ?
GeA Ca 4_565 3.6056(8) ?
GeA Ca 1_554 3.6838(8) ?
GeB O1B . 1.768(2) ?
GeB O2B . 1.774(2) ?
GeB O3B . 1.776(2) ?
GeB O3B 4_565 1.894(2) ?
GeB O2B 3_666 2.060(3) ?
GeB GeB 3_666 2.9059(7) ?
GeB Cu 3_666 2.9356(7) ?
GeB Ca 3_666 3.3350(8) ?
GeB Ca 1_554 3.3690(9) ?
GeB Ca 4_565 3.4555(8) ?
O1A Cu 3_565 1.939(3) ?
O1A Cu 2_545 2.286(2) ?
O1A Ca 3_566 2.436(2) ?
O1B Cu 3_666 1.949(2) ?
O1B Cu 2_645 2.095(2) ?
O1B Ca 3_666 2.447(3) ?
O2B GeB 3_666 2.060(3) ?
O2B Ca 1_554 2.512(3) ?
O2B Ca 3_666 3.022(3) ?
O3A GeA 4_566 1.785(3) ?
O3A Ca 4_565 2.465(2) ?
O3B GeB 4_566 1.894(2) ?
O3B Ca 4_565 2.468(3) ?
